data_2212584
loop_
_publ_author_name
'Hussain, Mukhtiar'
'Hanif, Muhammad'
'Ali, Saqib'
'Butcher, Ray'

_publ_section_title <i>catena</i>-Poly[[trimethyltin(IV)]-\m-2-<i>p</i>-tolylacetato-\k^2^<i>O</i>:<i>O</i>']
_journal_coeditor_code HG2171
_journal_issue 3
_journal_name_full 'Acta Crystallographica Section E'
_journal_page_first m673
_journal_page_last m674
_journal_paper_doi 10.1107/S1600536807004667
_journal_volume 63
_journal_year 2007
_chemical_formula_iupac '[Sn (C H3)3 (C9 H9 O2)]'
_chemical_formula_moiety 'C12 H18 O2 Sn'
_chemical_formula_sum 'C12 H18 O2 Sn'
_chemical_formula_weight 312.95
_chemical_name_systematic
;
catena-Poly[[trimethyltin(IV)]-2-p-tolylacetato-\k^2^O:O']
;
_space_group_IT_number 14
_symmetry_cell_setting monoclinic
_symmetry_space_group_name_Hall '-P 2ybc'
_symmetry_space_group_name_H-M 'P 1 21/c 1'
_atom_sites_solution_hydrogens geom
_atom_sites_solution_primary direct
_atom_sites_solution_secondary difmap
_audit_creation_method SHELXL-97
_cell_angle_alpha 90.00
_cell_angle_beta 94.635(2)
_cell_angle_gamma 90.00
_cell_formula_units_Z 4
_cell_length_a 10.835(2)
_cell_length_b 9.925(2)
_cell_length_c 12.304(3)
_cell_measurement_reflns_used 9925
_cell_measurement_temperature 173(2)
_cell_measurement_theta_max 29.72
_cell_measurement_theta_min 2.61
_cell_volume 1318.8(5)
_computing_cell_refinement APEX-2
_computing_data_collection 'APEX-2 (Bruker, 2006)'
_computing_data_reduction 'SAINT (Bruker, 2005)'
_computing_molecular_graphics 'SHELXTL (Bruker 2000)'
_computing_publication_material SHELXTL
_computing_structure_refinement 'SHELXL97 (Sheldrick, 1997)'
_computing_structure_solution 'SHELXS97 (Sheldrick, 1997)'
_diffrn_ambient_temperature 173(2)
_diffrn_measured_fraction_theta_full 0.976
_diffrn_measured_fraction_theta_max 0.971
_diffrn_measurement_device_type 'Bruker APEX-2 CCD area-detector'
_diffrn_measurement_method '\f and \w'
_diffrn_radiation_monochromator graphite
_diffrn_radiation_source 'fine-focus sealed tube'
_diffrn_radiation_type MoK\a
_diffrn_radiation_wavelength 0.71073
_diffrn_reflns_av_R_equivalents 0.0406
_diffrn_reflns_av_sigmaI/netI 0.0302
_diffrn_reflns_limit_h_max 15
_diffrn_reflns_limit_h_min -14
_diffrn_reflns_limit_k_max 13
_diffrn_reflns_limit_k_min -11
_diffrn_reflns_limit_l_max 16
_diffrn_reflns_limit_l_min -16
_diffrn_reflns_number 13867
_diffrn_reflns_theta_full 25.00
_diffrn_reflns_theta_max 29.72
_diffrn_reflns_theta_min 2.64
_diffrn_standards_decay_% 0
_diffrn_standards_number 0
_exptl_absorpt_coefficient_mu 1.918
_exptl_absorpt_correction_T_max 1.000
_exptl_absorpt_correction_T_min 0.461
_exptl_absorpt_correction_type multi-scan
_exptl_absorpt_process_details '(SADABS; Bruker, 2004)'
_exptl_crystal_colour colorless
_exptl_crystal_density_diffrn 1.576
_exptl_crystal_density_method 'not measured'
_exptl_crystal_description block
_exptl_crystal_F_000 624
_exptl_crystal_size_max 0.35
_exptl_crystal_size_mid 0.18
_exptl_crystal_size_min 0.175
_refine_diff_density_max 0.896
_refine_diff_density_min -1.156
_refine_ls_extinction_coef 0.0356(16)
_refine_ls_extinction_expression Fc^*^=kFc[1+0.001xFc^2^\l^3^/sin(2\q)]^-1/4^
_refine_ls_extinction_method SHELXL97
_refine_ls_goodness_of_fit_ref 1.110
_refine_ls_hydrogen_treatment constr
_refine_ls_matrix_type full
_refine_ls_number_parameters 140
_refine_ls_number_reflns 3636
_refine_ls_number_restraints 0
_refine_ls_restrained_S_all 1.110
_refine_ls_R_factor_all 0.0273
_refine_ls_R_factor_gt 0.0253
_refine_ls_shift/su_max 0.000
_refine_ls_shift/su_mean 0.000
_refine_ls_structure_factor_coef Fsqd
_refine_ls_weighting_details 'calc w=1/[\s^2^(Fo^2^)+(0.0286P)^2^+0.7943P] where P=(Fo^2^+2Fc^2^)/3'
_refine_ls_weighting_scheme calc
_refine_ls_wR_factor_gt 0.0642
_refine_ls_wR_factor_ref 0.0652
_reflns_number_gt 3429
_reflns_number_total 3636
_reflns_threshold_expression I>2\s(I)
_cod_data_source_file hg2171.cif
_cod_data_source_block I
_cod_original_sg_symbol_H-M 'P 21/c'
_cod_database_code 2212584
_cod_database_fobs_code 2212584

loop_
_symmetry_equiv_pos_as_xyz
'x, y, z'
'-x, y+1/2, -z+1/2'
'-x, -y, -z'
'x, -y-1/2, z-1/2'

loop_
_atom_site_type_symbol
_atom_site_label
_atom_site_fract_x
_atom_site_fract_y
_atom_site_fract_z
_atom_site_U_iso_or_equiv
_atom_site_adp_type
_atom_site_calc_flag
_atom_site_refinement_flags
_atom_site_occupancy
Sn Sn 0.064251(11) 0.186357(13) 0.228840(9) 0.02106(8) Uani d . 1
O O1 0.18973(14) 0.02933(14) 0.17639(12) 0.0271(3) Uani d . 1
O O2 0.05565(14) -0.12621(17) 0.21783(13) 0.0302(3) Uani d . 1
C C1 0.15799(18) -0.0935(2) 0.18650(16) 0.0235(4) Uani d . 1
C C2 0.2527(2) -0.1982(2) 0.16043(19) 0.0301(4) Uani d . 1
H H2A 0.2972 -0.1662 0.0982 0.036 Uiso calc R 1
H H2B 0.2092 -0.2826 0.1378 0.036 Uiso calc R 1
C C3 0.34656(18) -0.2282(2) 0.25609(17) 0.0261(4) Uani d . 1
C C4 0.3680(2) -0.1412(3) 0.3447(2) 0.0369(5) Uani d . 1
H H4A 0.3232 -0.0591 0.3466 0.044 Uiso calc R 1
C C5 0.4547(3) -0.1740(3) 0.4303(2) 0.0402(6) Uani d . 1
H H5A 0.4670 -0.1142 0.4905 0.048 Uiso calc R 1
C C6 0.5236(2) -0.2916(3) 0.4300(2) 0.0378(5) Uani d . 1
C C7 0.5026(2) -0.3775(3) 0.3415(2) 0.0399(5) Uani d . 1
H H7A 0.5490 -0.4585 0.3389 0.048 Uiso calc R 1
C C8 0.4150(2) -0.3467(3) 0.2566(2) 0.0340(5) Uani d . 1
H H8A 0.4014 -0.4080 0.1976 0.041 Uiso calc R 1
C C9 0.6188(3) -0.3241(4) 0.5228(3) 0.0564(9) Uani d . 1
H H9A 0.6937 -0.3596 0.4935 0.085 Uiso d R 1
H H9B 0.5852 -0.3916 0.5705 0.085 Uiso d R 1
H H9C 0.6394 -0.2420 0.5648 0.085 Uiso d R 1
C C1A 0.0652(2) 0.1169(2) 0.39218(17) 0.0335(5) Uani d . 1
H H1AA 0.0726 0.1939 0.4421 0.050 Uiso calc R 1
H H1AB 0.1355 0.0559 0.4081 0.050 Uiso calc R 1
H H1AC -0.0122 0.0687 0.4017 0.050 Uiso calc R 1
C C2A -0.0803(2) 0.1452(3) 0.10658(17) 0.0315(4) Uani d . 1
H H2AA -0.1152 0.2302 0.0776 0.047 Uiso calc R 1
H H2AB -0.1451 0.0927 0.1381 0.047 Uiso calc R 1
H H2AC -0.0472 0.0937 0.0475 0.047 Uiso calc R 1
C C3A 0.1977(2) 0.3370(2) 0.1996(2) 0.0306(4) Uani d . 1
H H3AA 0.2002 0.4042 0.2581 0.046 Uiso calc R 1
H H3AB 0.1748 0.3809 0.1295 0.046 Uiso calc R 1
H H3AC 0.2794 0.2951 0.1978 0.046 Uiso calc R 1

loop_
_atom_site_aniso_label
_atom_site_aniso_U_11
_atom_site_aniso_U_22
_atom_site_aniso_U_33
_atom_site_aniso_U_12
_atom_site_aniso_U_13
_atom_site_aniso_U_23
Sn 0.02345(10) 0.02102(10) 0.01867(9) -0.00050(4) 0.00143(5) 0.00093(4)
O1 0.0251(7) 0.0226(7) 0.0343(7) -0.0002(5) 0.0069(6) -0.0005(6)
O2 0.0282(7) 0.0246(8) 0.0388(8) -0.0016(6) 0.0079(6) 0.0033(6)
C1 0.0240(8) 0.0232(9) 0.0230(8) 0.0017(7) -0.0005(7) -0.0016(7)
C2 0.0288(10) 0.0286(11) 0.0322(11) 0.0051(8) -0.0016(8) -0.0080(8)
C3 0.0223(8) 0.0258(10) 0.0306(9) -0.0009(7) 0.0034(7) -0.0003(8)
C4 0.0412(12) 0.0299(11) 0.0382(12) 0.0057(10) -0.0053(10) -0.0052(9)
C5 0.0422(14) 0.0408(14) 0.0363(13) -0.0061(10) -0.0047(11) -0.0025(9)
C6 0.0245(10) 0.0516(14) 0.0370(12) -0.0023(9) 0.0019(9) 0.0155(10)
C7 0.0332(11) 0.0410(14) 0.0458(13) 0.0123(10) 0.0047(10) 0.0093(11)
C8 0.0292(10) 0.0331(11) 0.0399(12) 0.0069(9) 0.0049(9) -0.0036(9)
C9 0.0384(15) 0.084(3) 0.0447(16) 0.0002(14) -0.0074(12) 0.0204(14)
C1A 0.0423(12) 0.0363(12) 0.0220(9) 0.0056(10) 0.0029(8) 0.0040(8)
C2A 0.0327(10) 0.0348(11) 0.0258(10) 0.0014(9) -0.0049(8) 0.0001(9)
C3A 0.0298(10) 0.0281(10) 0.0347(11) -0.0042(8) 0.0067(9) -0.0006(8)

loop_
_atom_type_symbol
_atom_type_description
_atom_type_scat_dispersion_real
_atom_type_scat_dispersion_imag
_atom_type_scat_source
C C 0.0033 0.0016 'International Tables Vol C Tables 4.2.6.8 and 6.1.1.4'
H H 0.0000 0.0000 'International Tables Vol C Tables 4.2.6.8 and 6.1.1.4'
O O 0.0106 0.0060 'International Tables Vol C Tables 4.2.6.8 and 6.1.1.4'
Sn Sn -0.6537 1.4246 'International Tables Vol C Tables 4.2.6.8 and 6.1.1.4'

loop_
_geom_angle_atom_site_label_1
_geom_angle_atom_site_label_2
_geom_angle_atom_site_label_3
_geom_angle_site_symmetry_3
_geom_angle
_geom_angle_publ_flag
C2A Sn C1A . 123.72(10) y
C2A Sn C3A . 119.17(9) y
C1A Sn C3A . 115.86(10) y
C2A Sn O1 . 95.39(8) y
C1A Sn O1 . 95.27(8) y
C3A Sn O1 . 90.21(8) y
C2A Sn O2 2 87.60(8) y
C1A Sn O2 2 87.37(8) y
C3A Sn O2 2 83.78(8) y
O1 Sn O2 2 173.99(5) y
C1 O1 Sn . 118.09(12) ?
C1 O2 Sn 2_545 143.55(14) ?
O2 C1 O1 . 122.19(18) ?
O2 C1 C2 . 121.52(19) ?
O1 C1 C2 . 116.28(18) ?
C1 C2 C3 . 113.14(18) ?
C1 C2 H2A . 109.0 ?
C3 C2 H2A . 109.0 ?
C1 C2 H2B . 109.0 ?
C3 C2 H2B . 109.0 ?
H2A C2 H2B . 107.8 ?
C8 C3 C4 . 117.7(2) ?
C8 C3 C2 . 119.48(19) ?
C4 C3 C2 . 122.8(2) ?
C5 C4 C3 . 120.4(2) ?
C5 C4 H4A . 119.8 ?
C3 C4 H4A . 119.8 ?
C6 C5 C4 . 121.7(2) ?
C6 C5 H5A . 119.2 ?
C4 C5 H5A . 119.2 ?
C5 C6 C7 . 117.8(2) ?
C5 C6 C9 . 120.8(3) ?
C7 C6 C9 . 121.4(3) ?
C6 C7 C8 . 120.9(2) ?
C6 C7 H7A . 119.5 ?
C8 C7 H7A . 119.5 ?
C7 C8 C3 . 121.5(2) ?
C7 C8 H8A . 119.3 ?
C3 C8 H8A . 119.3 ?
C6 C9 H9A . 109.5 ?
C6 C9 H9B . 109.5 ?
H9A C9 H9B . 109.5 ?
C6 C9 H9C . 109.5 ?
H9A C9 H9C . 109.5 ?
H9B C9 H9C . 109.5 ?
Sn C1A H1AA . 109.5 ?
Sn C1A H1AB . 109.5 ?
H1AA C1A H1AB . 109.5 ?
Sn C1A H1AC . 109.5 ?
H1AA C1A H1AC . 109.5 ?
H1AB C1A H1AC . 109.5 ?
Sn C2A H2AA . 109.5 ?
Sn C2A H2AB . 109.5 ?
H2AA C2A H2AB . 109.5 ?
Sn C2A H2AC . 109.5 ?
H2AA C2A H2AC . 109.5 ?
H2AB C2A H2AC . 109.5 ?
Sn C3A H3AA . 109.5 ?
Sn C3A H3AB . 109.5 ?
H3AA C3A H3AB . 109.5 ?
Sn C3A H3AC . 109.5 ?
H3AA C3A H3AC . 109.5 ?
H3AB C3A H3AC . 109.5 ?

loop_
_geom_bond_atom_site_label_1
_geom_bond_atom_site_label_2
_geom_bond_site_symmetry_2
_geom_bond_distance
_geom_bond_publ_flag
Sn C2A . 2.121(2) y
Sn C1A . 2.124(2) y
Sn C3A . 2.130(2) y
Sn O1 . 2.1989(15) y
Sn O2 2 2.3909(16) y
O1 C1 . 1.276(2) y
O2 C1 . 1.246(2) y
O2 Sn 2_545 2.3909(16) ?
C1 C2 . 1.513(3) ?
C2 C3 . 1.521(3) ?
C2 H2A . 0.9900 ?
C2 H2B . 0.9900 ?
C3 C8 . 1.389(3) ?
C3 C4 . 1.395(3) ?
C4 C5 . 1.393(4) ?
C4 H4A . 0.9500 ?
C5 C6 . 1.385(4) ?
C5 H5A . 0.9500 ?
C6 C7 . 1.387(4) ?
C6 C9 . 1.511(4) ?
C7 C8 . 1.388(3) ?
C7 H7A . 0.9500 ?
C8 H8A . 0.9500 ?
C9 H9A . 0.9800 ?
C9 H9B . 0.9800 ?
C9 H9C . 0.9800 ?
C1A H1AA . 0.9800 ?
C1A H1AB . 0.9800 ?
C1A H1AC . 0.9800 ?
C2A H2AA . 0.9800 ?
C2A H2AB . 0.9800 ?
C2A H2AC . 0.9800 ?
C3A H3AA . 0.9800 ?
C3A H3AB . 0.9800 ?
C3A H3AC . 0.9800 ?

loop_
_geom_torsion_atom_site_label_1
_geom_torsion_atom_site_label_2
_geom_torsion_atom_site_label_3
_geom_torsion_atom_site_label_4
_geom_torsion_site_symmetry_1
_geom_torsion
C2A Sn O1 C1 . -66.63(16)
C1A Sn O1 C1 . 58.02(16)
C3A Sn O1 C1 . 174.03(15)
O2 Sn O1 C1 2 173.8(5)
Sn O2 C1 O1 2_545 -172.63(15)
Sn O2 C1 C2 2_545 6.1(3)
Sn O1 C1 O2 . 4.9(3)
Sn O1 C1 C2 . -173.90(13)
O2 C1 C2 C3 . -94.4(2)
O1 C1 C2 C3 . 84.4(2)
C1 C2 C3 C8 . 161.1(2)
C1 C2 C3 C4 . -19.1(3)
C8 C3 C4 C5 . -0.4(4)
C2 C3 C4 C5 . 179.7(2)
C3 C4 C5 C6 . 1.1(4)
C4 C5 C6 C7 . -0.6(4)
C4 C5 C6 C9 . 178.9(3)
C5 C6 C7 C8 . -0.4(4)
C9 C6 C7 C8 . -180.0(3)
C6 C7 C8 C3 . 1.1(4)
C4 C3 C8 C7 . -0.7(4)
C2 C3 C8 C7 . 179.2(2)
